data_7001655
loop_
_publ_author_name
'Gronde, Ingo'
'Neumann, Beate'
'Willner, Alexander'
'Pape, Tania'
'Mitzel, Norbert W.'

_publ_section_title
;
 Syntheses and structures of
 (N&#x2032;,N&#x2032;-dimethylhydrazido)silanes
;
_journal_issue 27
_journal_name_full 'Dalton Transactions'
_journal_page_first 5300
_journal_page_last 5309
_journal_paper_doi 10.1039/b900293f
_journal_year 2009
_chemical_formula_moiety 'C8 H28 N8 Si'
_chemical_formula_sum 'C8 H28 N8 Si'
_chemical_formula_weight 264.47
_chemical_name_systematic
;
?
;
_space_group_IT_number 13
_symmetry_cell_setting monoclinic
_symmetry_space_group_name_Hall '-P 2yc'
_symmetry_space_group_name_H-M 'P 1 2/c 1'
_atom_sites_solution_hydrogens geom
_atom_sites_solution_primary direct
_atom_sites_solution_secondary difmap
_audit_creation_method SHELXL-97
_cell_angle_alpha 90.00
_cell_angle_beta 109.464(5)
_cell_angle_gamma 90.00
_cell_formula_units_Z 4
_cell_length_a 17.998(5)
_cell_length_b 5.0153(13)
_cell_length_c 18.163(5)
_cell_measurement_reflns_used 900
_cell_measurement_temperature 153(2)
_cell_measurement_theta_max 22.5
_cell_measurement_theta_min 1
_cell_volume 1545.8(7)
_computing_cell_refinement 'SAINT (Bruker AXS, 2000)'
_computing_data_collection 'SMART (Bruker AXS, 2000)'
_computing_data_reduction 'SAINT,SADABS (Bruker AXS, 2000)'
_computing_molecular_graphics
;
ORTEP3,L.J. Farrugia, J. Appl. Cryst. (1997) 30, 565
;
_computing_structure_refinement 'SHELXL-97 (Sheldrick, 1997)'
_computing_structure_solution 'SHELXS-97 (Sheldrick, 1990)'
_diffrn_ambient_temperature 153(2)
_diffrn_detector_area_resol_mean 80
_diffrn_measured_fraction_theta_full 1.000
_diffrn_measured_fraction_theta_max 1.000
_diffrn_measurement_device_type 'CCD area detector'
_diffrn_measurement_method 'Omega and Phi scans'
_diffrn_radiation_monochromator graphite
_diffrn_radiation_source 'rotating anode'
_diffrn_radiation_type MoK\a
_diffrn_radiation_wavelength 0.71073
_diffrn_reflns_av_R_equivalents 0.0676
_diffrn_reflns_av_sigmaI/netI 0.0601
_diffrn_reflns_limit_h_max 21
_diffrn_reflns_limit_h_min -21
_diffrn_reflns_limit_k_max 6
_diffrn_reflns_limit_k_min -6
_diffrn_reflns_limit_l_max 21
_diffrn_reflns_limit_l_min -22
_diffrn_reflns_number 11890
_diffrn_reflns_theta_full 25.50
_diffrn_reflns_theta_max 25.50
_diffrn_reflns_theta_min 1.20
_exptl_absorpt_coefficient_mu 0.149
_exptl_absorpt_correction_T_max 0.9941
_exptl_absorpt_correction_T_min 0.9552
_exptl_absorpt_correction_type multi-scan
_exptl_absorpt_process_details
;
Corrections were done with the SADABS program, utilizing the none merged
raw data obtained from the integration process. Integration and final cell
refinement were done with SAINT.

SADABS reports ratio of Tmin/Tmax = 0.752910

;
_exptl_crystal_colour Colourless
_exptl_crystal_density_diffrn 1.136
_exptl_crystal_density_method 'not measured'
_exptl_crystal_description Block
_exptl_crystal_F_000 584
_exptl_crystal_size_max 0.31
_exptl_crystal_size_mid 0.05
_exptl_crystal_size_min 0.04
_refine_diff_density_max 0.472
_refine_diff_density_min -0.327
_refine_diff_density_rms 0.056
_refine_ls_extinction_method none
_refine_ls_goodness_of_fit_ref 0.991
_refine_ls_hydrogen_treatment mixed
_refine_ls_matrix_type full
_refine_ls_number_parameters 179
_refine_ls_number_reflns 2863
_refine_ls_number_restraints 0
_refine_ls_restrained_S_all 0.991
_refine_ls_R_factor_all 0.0833
_refine_ls_R_factor_gt 0.0497
_refine_ls_shift/su_max 0.000
_refine_ls_shift/su_mean 0.000
_refine_ls_structure_factor_coef Fsqd
_refine_ls_weighting_details 'calc w=1/[\s^2^(Fo^2^)+(0.0707P)^2^+0.0000P] where P=(Fo^2^+2Fc^2^)/3'
_refine_ls_weighting_scheme calc
_refine_ls_wR_factor_gt 0.1137
_refine_ls_wR_factor_ref 0.1293
_reflns_number_gt 1974
_reflns_number_total 2863
_reflns_threshold_expression >2sigma(I)
_cod_data_source_file b900293f.txt
_cod_data_source_block comp_12
_cod_original_sg_symbol_Hall '-P 2yc '
_cod_original_sg_symbol_H-M P2/c
_cod_database_code 7001655

loop_
_symmetry_equiv_pos_as_xyz
'x, y, z'
'-x, y, -z+1/2'
'-x, -y, -z'
'x, -y, z-1/2'

loop_
_atom_site_label
_atom_site_type_symbol
_atom_site_fract_x
_atom_site_fract_y
_atom_site_fract_z
_atom_site_U_iso_or_equiv
_atom_site_adp_type
_atom_site_occupancy
_atom_site_symmetry_multiplicity
_atom_site_calc_flag
_atom_site_refinement_flags
_atom_site_disorder_assembly
_atom_site_disorder_group
Si1 Si 0.5000 0.56959(19) 0.7500 0.0175(2) Uani 1 2 d S . .
N1 N 0.57072(12) 0.7894(4) 0.80090(12) 0.0208(5) Uani 1 1 d . . .
H1N H 0.5592(14) 0.917(5) 0.8239(15) 0.016(7) Uiso 1 1 d . . .
N2 N 0.64927(11) 0.7007(4) 0.84200(12) 0.0239(5) Uani 1 1 d . . .
N3 N 0.52912(13) 0.3519(5) 0.69319(13) 0.0212(5) Uani 1 1 d . . .
H3N H 0.5517(14) 0.240(5) 0.7128(14) 0.006(7) Uiso 1 1 d . . .
N4 N 0.54403(12) 0.4373(4) 0.62469(12) 0.0228(5) Uani 1 1 d . . .
C1 C 0.65888(17) 0.6486(6) 0.92290(16) 0.0393(8) Uani 1 1 d . . .
H1A H 0.6510 0.8105 0.9475 0.059 Uiso 1 1 calc R . .
H1B H 0.7111 0.5825 0.9492 0.059 Uiso 1 1 calc R . .
H1C H 0.6210 0.5179 0.9258 0.059 Uiso 1 1 calc R . .
C2 C 0.70303(15) 0.9089(6) 0.83656(18) 0.0339(7) Uani 1 1 d . . .
H2A H 0.6979 0.9367 0.7828 0.051 Uiso 1 1 calc R . .
H2B H 0.7561 0.8568 0.8653 0.051 Uiso 1 1 calc R . .
H2C H 0.6907 1.0712 0.8580 0.051 Uiso 1 1 calc R . .
C3 C 0.62726(16) 0.4973(6) 0.64224(17) 0.0363(7) Uani 1 1 d . . .
H3A H 0.6425 0.6363 0.6807 0.054 Uiso 1 1 calc R . .
H3B H 0.6363 0.5549 0.5955 0.054 Uiso 1 1 calc R . .
H3C H 0.6579 0.3403 0.6621 0.054 Uiso 1 1 calc R . .
C4 C 0.52085(17) 0.2261(6) 0.56728(15) 0.0311(7) Uani 1 1 d . . .
H4A H 0.5501 0.0674 0.5882 0.047 Uiso 1 1 calc R . .
H4B H 0.5315 0.2793 0.5210 0.047 Uiso 1 1 calc R . .
H4C H 0.4655 0.1914 0.5545 0.047 Uiso 1 1 calc R . .
Si2 Si 1.0000 0.6784(2) 0.7500 0.0186(3) Uani 1 2 d S . .
N5 N 1.04712(12) 0.4566(4) 0.70958(13) 0.0209(5) Uani 1 1 d . . .
H5N H 1.0222(15) 0.325(5) 0.6875(15) 0.019(7) Uiso 1 1 d . . .
N6 N 1.10598(12) 0.5411(4) 0.67782(13) 0.0246(5) Uani 1 1 d . . .
N7 N 0.93920(12) 0.8974(5) 0.68582(13) 0.0222(5) Uani 1 1 d . . .
H7N H 0.9262(16) 1.027(5) 0.7038(16) 0.023(8) Uiso 1 1 d . . .
N8 N 0.88359(12) 0.8025(5) 0.61469(12) 0.0279(5) Uani 1 1 d . . .
C5 C 1.16591(16) 0.3352(6) 0.69393(17) 0.0351(7) Uani 1 1 d . . .
H5A H 1.1888 0.3105 0.7493 0.053 Uiso 1 1 calc R . .
H5B H 1.2062 0.3877 0.6730 0.053 Uiso 1 1 calc R . .
H5C H 1.1424 0.1711 0.6701 0.053 Uiso 1 1 calc R . .
C6 C 1.07149(17) 0.5792(7) 0.59457(16) 0.0395(8) Uani 1 1 d . . .
H6A H 1.0466 0.4168 0.5707 0.059 Uiso 1 1 calc R . .
H6B H 1.1120 0.6268 0.5734 0.059 Uiso 1 1 calc R . .
H6C H 1.0330 0.7192 0.5842 0.059 Uiso 1 1 calc R . .
C7 C 0.80653(16) 0.7699(7) 0.62383(19) 0.0456(8) Uani 1 1 d . . .
H7A H 0.8111 0.6511 0.6665 0.068 Uiso 1 1 calc R . .
H7B H 0.7701 0.6971 0.5767 0.068 Uiso 1 1 calc R . .
H7C H 0.7877 0.9401 0.6342 0.068 Uiso 1 1 calc R . .
C8 C 0.87853(19) 0.9917(7) 0.55349(17) 0.0433(8) Uani 1 1 d . . .
H8A H 0.8621 1.1616 0.5670 0.065 Uiso 1 1 calc R . .
H8B H 0.8409 0.9301 0.5055 0.065 Uiso 1 1 calc R . .
H8C H 0.9292 1.0093 0.5472 0.065 Uiso 1 1 calc R . .

loop_
_atom_site_aniso_label
_atom_site_aniso_U_11
_atom_site_aniso_U_22
_atom_site_aniso_U_33
_atom_site_aniso_U_23
_atom_site_aniso_U_13
_atom_site_aniso_U_12
Si1 0.0135(5) 0.0198(5) 0.0184(5) 0.000 0.0042(4) 0.000
N1 0.0140(11) 0.0224(12) 0.0238(12) -0.0037(10) 0.0033(9) 0.0026(9)
N2 0.0118(10) 0.0251(12) 0.0301(12) 0.0019(10) 0.0006(9) -0.0003(9)
N3 0.0203(12) 0.0199(13) 0.0217(12) 0.0048(10) 0.0047(9) 0.0056(10)
N4 0.0203(11) 0.0282(12) 0.0214(11) -0.0016(10) 0.0092(9) -0.0024(9)
C1 0.0280(16) 0.048(2) 0.0321(16) 0.0073(14) -0.0029(13) -0.0033(14)
C2 0.0170(14) 0.0331(16) 0.0461(18) 0.0000(14) 0.0035(12) -0.0057(12)
C3 0.0246(15) 0.0500(19) 0.0377(17) -0.0017(15) 0.0151(13) -0.0060(14)
C4 0.0356(17) 0.0350(17) 0.0242(14) -0.0011(13) 0.0120(12) 0.0005(13)
Si2 0.0133(5) 0.0200(5) 0.0213(5) 0.000 0.0042(4) 0.000
N5 0.0163(11) 0.0208(12) 0.0268(12) -0.0033(10) 0.0087(9) -0.0046(9)
N6 0.0182(11) 0.0296(13) 0.0292(12) 0.0024(10) 0.0120(9) 0.0013(9)
N7 0.0185(12) 0.0209(13) 0.0227(12) -0.0022(10) 0.0008(9) 0.0009(9)
N8 0.0204(12) 0.0330(13) 0.0239(12) -0.0009(10) -0.0010(9) -0.0010(10)
C5 0.0251(15) 0.0388(18) 0.0458(18) -0.0004(15) 0.0176(13) 0.0051(13)
C6 0.0356(17) 0.054(2) 0.0322(16) 0.0049(15) 0.0157(14) 0.0016(15)
C7 0.0185(15) 0.066(2) 0.0439(18) -0.0005(17) -0.0009(13) -0.0097(15)
C8 0.0377(18) 0.058(2) 0.0294(16) 0.0102(15) 0.0048(13) 0.0099(15)

loop_
_atom_type_symbol
_atom_type_description
_atom_type_scat_dispersion_real
_atom_type_scat_dispersion_imag
_atom_type_scat_source
C C 0.0033 0.0016 'International Tables Vol C Tables 4.2.6.8 and 6.1.1.4'
H H 0.0000 0.0000 'International Tables Vol C Tables 4.2.6.8 and 6.1.1.4'
N N 0.0061 0.0033 'International Tables Vol C Tables 4.2.6.8 and 6.1.1.4'
Si Si 0.0817 0.0704 'International Tables Vol C Tables 4.2.6.8 and 6.1.1.4'

loop_
_geom_angle_atom_site_label_1
_geom_angle_atom_site_label_2
_geom_angle_atom_site_label_3
_geom_angle
_geom_angle_site_symmetry_1
_geom_angle_site_symmetry_3
_geom_angle_publ_flag
N3 Si1 N3 100.12(16) . 2_656 ?
N3 Si1 N1 114.76(11) . . ?
N3 Si1 N1 114.30(11) 2_656 . ?
N3 Si1 N1 114.30(11) . 2_656 ?
N3 Si1 N1 114.76(11) 2_656 2_656 ?
N1 Si1 N1 99.41(15) . 2_656 ?
N2 N1 Si1 120.73(17) . . ?
N2 N1 H1N 110.3(18) . . ?
Si1 N1 H1N 120.4(18) . . ?
N1 N2 C1 110.4(2) . . ?
N1 N2 C2 107.8(2) . . ?
C1 N2 C2 110.1(2) . . ?
N4 N3 Si1 121.56(18) . . ?
N4 N3 H3N 115(2) . . ?
Si1 N3 H3N 116(2) . . ?
N3 N4 C4 108.5(2) . . ?
N3 N4 C3 110.5(2) . . ?
C4 N4 C3 109.8(2) . . ?
N2 C1 H1A 109.5 . . ?
N2 C1 H1B 109.5 . . ?
H1A C1 H1B 109.5 . . ?
N2 C1 H1C 109.5 . . ?
H1A C1 H1C 109.5 . . ?
H1B C1 H1C 109.5 . . ?
N2 C2 H2A 109.5 . . ?
N2 C2 H2B 109.5 . . ?
H2A C2 H2B 109.5 . . ?
N2 C2 H2C 109.5 . . ?
H2A C2 H2C 109.5 . . ?
H2B C2 H2C 109.5 . . ?
N4 C3 H3A 109.5 . . ?
N4 C3 H3B 109.5 . . ?
H3A C3 H3B 109.5 . . ?
N4 C3 H3C 109.5 . . ?
H3A C3 H3C 109.5 . . ?
H3B C3 H3C 109.5 . . ?
N4 C4 H4A 109.5 . . ?
N4 C4 H4B 109.5 . . ?
H4A C4 H4B 109.5 . . ?
N4 C4 H4C 109.5 . . ?
H4A C4 H4C 109.5 . . ?
H4B C4 H4C 109.5 . . ?
N5 Si2 N5 98.62(16) . 2_756 ?
N5 Si2 N7 114.59(11) . 2_756 ?
N5 Si2 N7 115.04(11) 2_756 2_756 ?
N5 Si2 N7 115.04(11) . . ?
N5 Si2 N7 114.59(11) 2_756 . ?
N7 Si2 N7 99.87(16) 2_756 . ?
N6 N5 Si2 121.48(17) . . ?
N6 N5 H5N 113.4(18) . . ?
Si2 N5 H5N 117.7(18) . . ?
N5 N6 C6 110.1(2) . . ?
N5 N6 C5 108.0(2) . . ?
C6 N6 C5 109.7(2) . . ?
N8 N7 Si2 120.03(18) . . ?
N8 N7 H7N 115(2) . . ?
Si2 N7 H7N 117(2) . . ?
N7 N8 C8 108.9(2) . . ?
N7 N8 C7 109.9(2) . . ?
C8 N8 C7 110.1(2) . . ?
N6 C5 H5A 109.5 . . ?
N6 C5 H5B 109.5 . . ?
H5A C5 H5B 109.5 . . ?
N6 C5 H5C 109.5 . . ?
H5A C5 H5C 109.5 . . ?
H5B C5 H5C 109.5 . . ?
N6 C6 H6A 109.5 . . ?
N6 C6 H6B 109.5 . . ?
H6A C6 H6B 109.5 . . ?
N6 C6 H6C 109.5 . . ?
H6A C6 H6C 109.5 . . ?
H6B C6 H6C 109.5 . . ?
N8 C7 H7A 109.5 . . ?
N8 C7 H7B 109.5 . . ?
H7A C7 H7B 109.5 . . ?
N8 C7 H7C 109.5 . . ?
H7A C7 H7C 109.5 . . ?
H7B C7 H7C 109.5 . . ?
N8 C8 H8A 109.5 . . ?
N8 C8 H8B 109.5 . . ?
H8A C8 H8B 109.5 . . ?
N8 C8 H8C 109.5 . . ?
H8A C8 H8C 109.5 . . ?
H8B C8 H8C 109.5 . . ?

loop_
_geom_bond_atom_site_label_1
_geom_bond_atom_site_label_2
_geom_bond_distance
_geom_bond_site_symmetry_2
_geom_bond_publ_flag
Si1 N3 1.700(2) . ?
Si1 N3 1.700(2) 2_656 ?
Si1 N1 1.705(2) . ?
Si1 N1 1.705(2) 2_656 ?
N1 N2 1.432(3) . ?
N1 H1N 0.83(3) . ?
N2 C1 1.445(4) . ?
N2 C2 1.449(3) . ?
N3 N4 1.423(3) . ?
N3 H3N 0.72(2) . ?
N4 C4 1.447(3) . ?
N4 C3 1.455(3) . ?
C1 H1A 0.9600 . ?
C1 H1B 0.9600 . ?
C1 H1C 0.9600 . ?
C2 H2A 0.9600 . ?
C2 H2B 0.9600 . ?
C2 H2C 0.9600 . ?
C3 H3A 0.9600 . ?
C3 H3B 0.9600 . ?
C3 H3C 0.9600 . ?
C4 H4A 0.9600 . ?
C4 H4B 0.9600 . ?
C4 H4C 0.9600 . ?
Si2 N5 1.706(2) . ?
Si2 N5 1.706(2) 2_756 ?
Si2 N7 1.707(2) 2_756 ?
Si2 N7 1.707(2) . ?
N5 N6 1.429(3) . ?
N5 H5N 0.82(3) . ?
N6 C6 1.443(4) . ?
N6 C5 1.451(3) . ?
N7 N8 1.427(3) . ?
N7 H7N 0.80(3) . ?
N8 C8 1.441(3) . ?
N8 C7 1.460(4) . ?
C5 H5A 0.9600 . ?
C5 H5B 0.9600 . ?
C5 H5C 0.9600 . ?
C6 H6A 0.9600 . ?
C6 H6B 0.9600 . ?
C6 H6C 0.9600 . ?
C7 H7A 0.9600 . ?
C7 H7B 0.9600 . ?
C7 H7C 0.9600 . ?
C8 H8A 0.9600 . ?
C8 H8B 0.9600 . ?
C8 H8C 0.9600 . ?

loop_
_geom_hbond_atom_site_label_D
_geom_hbond_atom_site_label_H
_geom_hbond_atom_site_label_A
_geom_hbond_distance_DH
_geom_hbond_distance_HA
_geom_hbond_distance_DA
_geom_hbond_angle_DHA
_geom_hbond_site_symmetry_A
N1 H1N N3 0.83(2) 2.66(3) 3.366(3) 145(2) 2_666
N5 H5N N7 0.82(2) 2.61(3) 3.356(3) 152(2) 1_545
N7 H7N N5 0.80(3) 2.62(3) 3.350(3) 154(3) 2_766
